data_4308519
loop_
_publ_author_name
'Sergey V. Kryatov'
'Sonia Taktak'
'Ivan V. Korendovych'
'Elena V. Rybak-Akimova'
'J\'ozsef Kaizer'
'St\'ephane Torelli'
'Xiaopeng Shan'
'Sanjay Mandal'
'Vicki L. MacMurdo'
'Antoni Mairata i Payeras'
'Lawrence Que'

_publ_contact_author_name 'Lawrence Que Jr'
_publ_section_title
;
Dioxygen Binding to Complexes with FeII2(\m-OH)2 Cores: Steric Control of
Activation Barriers and O2-Adduct Formation
;
_journal_name_full 'Inorganic Chemistry'
_journal_page_first 85
_journal_page_last 99
_journal_paper_doi 10.1021/ic0485312
_journal_volume 44
_journal_year 2005
_chemical_formula_moiety 'C42 H50 Fe2 N8 O2, 2(C F3 O3 S), C2 H3 N'
_chemical_formula_sum 'C46 H53 F6 Fe2 N9 O8 S2'
_chemical_formula_weight 1149.79
_chemical_name_systematic
;
?
;
_space_group_IT_number 2
_symmetry_cell_setting triclinic
_symmetry_space_group_name_Hall '-P 1'
_symmetry_space_group_name_H-M 'P -1'
_atom_sites_solution_hydrogens geom
_atom_sites_solution_primary direct
_atom_sites_solution_secondary difmap
_audit_creation_method SHELXL-97
_cell_angle_alpha 72.905(2)
_cell_angle_beta 68.213(2)
_cell_angle_gamma 76.613(2)
_cell_formula_units_Z 2
_cell_length_a 13.128(1)
_cell_length_b 13.816(2)
_cell_length_c 15.971(2)
_cell_measurement_reflns_used 3560
_cell_measurement_temperature 173(2)
_cell_volume 2546.4(5)
_computing_cell_refinement 'SAINT, Bruker'
_computing_data_collection 'SMART, Bruker'
_computing_data_reduction 'SAINT, Bruker'
_computing_molecular_graphics 'SHELXTL, Bruker'
_computing_structure_refinement 'SHELXL-97 (Sheldrick, 1997)'
_computing_structure_solution 'SHELXS-97 (Sheldrick, 1990)'
_diffrn_ambient_temperature 173(2)
_diffrn_measured_fraction_theta_full 0.997
_diffrn_measured_fraction_theta_max 0.997
_diffrn_measurement_device_type 'Bruker SMART Platform CCD'
_diffrn_measurement_method 'area detector, omega scans'
_diffrn_radiation_monochromator graphite
_diffrn_radiation_source 'fine-focus sealed tube'
_diffrn_radiation_type MoK\a
_diffrn_radiation_wavelength 0.71073
_diffrn_reflns_av_R_equivalents 0.0598
_diffrn_reflns_av_sigmaI/netI 0.0653
_diffrn_reflns_limit_h_max 15
_diffrn_reflns_limit_h_min -15
_diffrn_reflns_limit_k_max 16
_diffrn_reflns_limit_k_min -16
_diffrn_reflns_limit_l_max 18
_diffrn_reflns_limit_l_min -19
_diffrn_reflns_number 25392
_diffrn_reflns_theta_full 25.06
_diffrn_reflns_theta_max 25.06
_diffrn_reflns_theta_min 1.41
_exptl_absorpt_coefficient_mu 0.734
_exptl_absorpt_correction_T_max 1.000000
_exptl_absorpt_correction_T_min 0.840943
_exptl_absorpt_correction_type multi-scan
_exptl_absorpt_process_details 'SADABS, R. Blessing, 1995'
_exptl_crystal_colour orange
_exptl_crystal_density_diffrn 1.500
_exptl_crystal_density_method 'not measured'
_exptl_crystal_description block
_exptl_crystal_F_000 1188
_exptl_crystal_size_max 0.32
_exptl_crystal_size_mid 0.22
_exptl_crystal_size_min 0.14
_refine_diff_density_max 0.700
_refine_diff_density_min -0.476
_refine_diff_density_rms 0.076
_refine_ls_extinction_method none
_refine_ls_goodness_of_fit_ref 0.985
_refine_ls_hydrogen_treatment riding
_refine_ls_matrix_type full
_refine_ls_number_parameters 658
_refine_ls_number_reflns 9004
_refine_ls_number_restraints 0
_refine_ls_restrained_S_all 0.985
_refine_ls_R_factor_all 0.0726
_refine_ls_R_factor_gt 0.0489
_refine_ls_shift/su_max 0.001
_refine_ls_shift/su_mean 0.000
_refine_ls_structure_factor_coef Fsqd
_refine_ls_weighting_details 'calc w=1/[\s^2^(Fo^2^)+(0.0760P)^2^+0.0000P] where P=(Fo^2^+2Fc^2^)/3'
_refine_ls_weighting_scheme calc
_refine_ls_wR_factor_gt 0.1264
_refine_ls_wR_factor_ref 0.1355
_reflns_number_gt 6323
_reflns_number_total 9004
_reflns_threshold_expression >2sigma(I)
_cod_data_source_file ic0485312si20041025_103940_2.cif
_cod_data_source_block 01116
_cod_database_code 4308519

loop_
_symmetry_equiv_pos_as_xyz
'x, y, z'
'-x, -y, -z'

loop_
_atom_site_label
_atom_site_type_symbol
_atom_site_fract_x
_atom_site_fract_y
_atom_site_fract_z
_atom_site_U_iso_or_equiv
_atom_site_adp_type
_atom_site_occupancy
_atom_site_symmetry_multiplicity
_atom_site_calc_flag
_atom_site_refinement_flags
_atom_site_disorder_assembly
_atom_site_disorder_group
Fe1 Fe 0.98061(4) -0.02230(4) 0.91544(3) 0.02762(15) Uani 1 1 d . . .
O1 O 0.99951(19) 0.09849(18) 0.94988(16) 0.0298(6) Uani 1 1 d . . .
H1C H 0.9998 0.1682 0.9174 0.036 Uiso 1 1 calc R . .
N1 N 0.9613(2) -0.1722(2) 0.9010(2) 0.0321(7) Uani 1 1 d . . .
C1 C 1.0682(3) -0.2388(3) 0.8942(3) 0.0373(9) Uani 1 1 d . . .
H1A H 1.0701 -0.2966 0.8687 0.045 Uiso 1 1 calc R . .
H1B H 1.0736 -0.2674 0.9573 0.045 Uiso 1 1 calc R . .
C2 C 1.1663(3) -0.1848(3) 0.8347(2) 0.0359(9) Uani 1 1 d . . .
C3 C 1.2642(3) -0.2382(3) 0.7873(3) 0.0445(10) Uani 1 1 d . . .
H3A H 1.2685 -0.3086 0.7903 0.053 Uiso 1 1 calc R . .
C4 C 1.3542(4) -0.1882(4) 0.7364(3) 0.0569(13) Uani 1 1 d . . .
H4A H 1.4220 -0.2232 0.7038 0.068 Uiso 1 1 calc R . .
C5 C 1.3447(4) -0.0862(4) 0.7334(3) 0.0541(12) Uani 1 1 d . . .
H5A H 1.4064 -0.0502 0.6983 0.065 Uiso 1 1 calc R . .
C6 C 1.2458(3) -0.0354(3) 0.7814(3) 0.0389(9) Uani 1 1 d . . .
C7 C 1.2332(3) 0.0763(3) 0.7752(3) 0.0512(11) Uani 1 1 d . . .
H7A H 1.1581 0.0990 0.8130 0.077 Uiso 1 1 calc R . .
H7B H 1.2460 0.1138 0.7105 0.077 Uiso 1 1 calc R . .
H7C H 1.2872 0.0896 0.7981 0.077 Uiso 1 1 calc R . .
N2 N 1.1566(2) -0.0850(2) 0.8326(2) 0.0323(7) Uani 1 1 d . . .
C8 C 0.9300(3) -0.1559(3) 0.8178(3) 0.0386(9) Uani 1 1 d . . .
H8A H 0.8483 -0.1419 0.8352 0.046 Uiso 1 1 calc R . .
H8B H 0.9546 -0.2196 0.7950 0.046 Uiso 1 1 calc R . .
C9 C 0.9785(3) -0.0699(3) 0.7412(3) 0.0322(8) Uani 1 1 d . . .
C10 C 1.0244(3) -0.0783(3) 0.6500(3) 0.0438(10) Uani 1 1 d . . .
H10A H 1.0298 -0.1409 0.6344 0.053 Uiso 1 1 calc R . .
C11 C 1.0620(4) 0.0052(4) 0.5828(3) 0.0532(12) Uani 1 1 d . . .
H11A H 1.0964 0.0005 0.5200 0.064 Uiso 1 1 calc R . .
C12 C 1.0496(3) 0.0956(3) 0.6068(3) 0.0486(11) Uani 1 1 d . . .
H12A H 1.0733 0.1545 0.5602 0.058 Uiso 1 1 calc R . .
C13 C 1.0023(3) 0.1014(3) 0.6990(3) 0.0350(9) Uani 1 1 d . . .
C14 C 0.9854(3) 0.2000(3) 0.7266(3) 0.0411(10) Uani 1 1 d . . .
H14A H 0.9519 0.1892 0.7940 0.062 Uiso 1 1 calc R . .
H14B H 0.9362 0.2510 0.6968 0.062 Uiso 1 1 calc R . .
H14C H 1.0569 0.2244 0.7070 0.062 Uiso 1 1 calc R . .
N3 N 0.9699(2) 0.0181(2) 0.7662(2) 0.0313(7) Uani 1 1 d . . .
C15 C 0.8731(3) -0.2120(3) 0.9861(3) 0.0369(9) Uani 1 1 d . . .
H15A H 0.9028 -0.2374 1.0384 0.044 Uiso 1 1 calc R . .
H15B H 0.8488 -0.2702 0.9777 0.044 Uiso 1 1 calc R . .
C16 C 0.7756(3) -0.1314(3) 1.0089(3) 0.0379(9) Uani 1 1 d . . .
C17 C 0.6719(4) -0.1584(4) 1.0585(3) 0.0584(13) Uani 1 1 d . . .
H17A H 0.6600 -0.2278 1.0763 0.070 Uiso 1 1 calc R . .
C18 C 0.5843(4) -0.0812(4) 1.0822(4) 0.0772(17) Uani 1 1 d . . .
H18A H 0.5118 -0.0973 1.1183 0.093 Uiso 1 1 calc R . .
C19 C 0.6048(3) 0.0184(4) 1.0524(4) 0.0602(13) Uani 1 1 d . . .
H19A H 0.5457 0.0721 1.0661 0.072 Uiso 1 1 calc R . .
C20 C 0.7108(3) 0.0410(3) 1.0027(3) 0.0384(9) Uani 1 1 d . . .
C21 C 0.7349(3) 0.1486(3) 0.9695(3) 0.0426(10) Uani 1 1 d . . .
H21A H 0.8146 0.1494 0.9373 0.064 Uiso 1 1 calc R . .
H21B H 0.7118 0.1799 1.0225 0.064 Uiso 1 1 calc R . .
H21C H 0.6942 0.1873 0.9268 0.064 Uiso 1 1 calc R . .
N4 N 0.7958(2) -0.0340(2) 0.9814(2) 0.0328(7) Uani 1 1 d . . .
Fe2 Fe 0.53851(4) 0.40773(4) 0.57575(3) 0.02461(14) Uani 1 1 d . . .
O2 O 0.49478(17) 0.42374(17) 0.46243(16) 0.0288(6) Uani 1 1 d . . .
H2A H 0.4901 0.3738 0.4344 0.035 Uiso 1 1 calc R . .
N5 N 0.5851(2) 0.4170(2) 0.69264(19) 0.0253(6) Uani 1 1 d . . .
C22 C 0.6874(3) 0.4662(3) 0.6525(2) 0.0329(9) Uani 1 1 d . . .
H22A H 0.7203 0.4566 0.7016 0.039 Uiso 1 1 calc R . .
H22B H 0.6682 0.5405 0.6296 0.039 Uiso 1 1 calc R . .
C23 C 0.7704(3) 0.4227(3) 0.5750(2) 0.0300(8) Uani 1 1 d . . .
C24 C 0.8832(3) 0.4128(3) 0.5610(3) 0.0426(10) Uani 1 1 d . . .
H24A H 0.9081 0.4288 0.6035 0.051 Uiso 1 1 calc R . .
C25 C 0.9578(3) 0.3796(3) 0.4847(3) 0.0497(11) Uani 1 1 d . . .
H25A H 1.0352 0.3726 0.4731 0.060 Uiso 1 1 calc R . .
C26 C 0.9180(3) 0.3570(3) 0.4261(3) 0.0445(10) Uani 1 1 d . . .
H26A H 0.9685 0.3354 0.3724 0.053 Uiso 1 1 calc R . .
C27 C 0.8051(3) 0.3648(3) 0.4437(3) 0.0335(9) Uani 1 1 d . . .
C28 C 0.7618(3) 0.3366(3) 0.3811(3) 0.0427(10) Uani 1 1 d . . .
H28A H 0.6807 0.3479 0.4039 0.064 Uiso 1 1 calc R . .
H28B H 0.7877 0.2644 0.3799 0.064 Uiso 1 1 calc R . .
H28C H 0.7886 0.3791 0.3183 0.064 Uiso 1 1 calc R . .
N6 N 0.7312(2) 0.3987(2) 0.5180(2) 0.0288(7) Uani 1 1 d . . .
C29 C 0.6029(3) 0.3137(3) 0.7513(2) 0.0327(8) Uani 1 1 d . . .
H29A H 0.5338 0.3011 0.8039 0.039 Uiso 1 1 calc R . .
H29B H 0.6613 0.3119 0.7772 0.039 Uiso 1 1 calc R . .
C30 C 0.6361(3) 0.2285(3) 0.7013(2) 0.0278(8) Uani 1 1 d . . .
C31 C 0.7037(3) 0.1414(3) 0.7285(3) 0.0391(9) Uani 1 1 d . . .
H31A H 0.7368 0.1379 0.7733 0.047 Uiso 1 1 calc R . .
C32 C 0.7223(4) 0.0595(3) 0.6894(3) 0.0531(12) Uani 1 1 d . . .
H32A H 0.7687 -0.0012 0.7068 0.064 Uiso 1 1 calc R . .
C33 C 0.6729(3) 0.0669(3) 0.6251(3) 0.0438(10) Uani 1 1 d . . .
H33A H 0.6840 0.0108 0.5983 0.053 Uiso 1 1 calc R . .
C34 C 0.6066(3) 0.1570(3) 0.5993(3) 0.0339(9) Uani 1 1 d . . .
C35 C 0.5503(4) 0.1644(3) 0.5313(3) 0.0466(11) Uani 1 1 d . . .
H35A H 0.5095 0.2332 0.5191 0.070 Uiso 1 1 calc R . .
H35B H 0.4985 0.1139 0.5568 0.070 Uiso 1 1 calc R . .
H35C H 0.6058 0.1509 0.4733 0.070 Uiso 1 1 calc R . .
N7 N 0.5892(2) 0.2377(2) 0.63678(19) 0.0269(6) Uani 1 1 d . . .
C36 C 0.4933(3) 0.4803(3) 0.7469(3) 0.0342(9) Uani 1 1 d . . .
H36A H 0.4947 0.5529 0.7134 0.041 Uiso 1 1 calc R . .
H36B H 0.5028 0.4730 0.8072 0.041 Uiso 1 1 calc R . .
C37 C 0.3836(3) 0.4500(3) 0.7634(2) 0.0298(8) Uani 1 1 d . . .
C38 C 0.2948(3) 0.4655(3) 0.8404(3) 0.0392(9) Uani 1 1 d . . .
H38A H 0.3028 0.4912 0.8863 0.047 Uiso 1 1 calc R . .
C39 C 0.1939(3) 0.4428(3) 0.8494(3) 0.0480(11) Uani 1 1 d . . .
H39A H 0.1305 0.4553 0.9007 0.058 Uiso 1 1 calc R . .
C40 C 0.1856(3) 0.4019(3) 0.7834(3) 0.0438(10) Uani 1 1 d . . .
H40A H 0.1169 0.3844 0.7895 0.053 Uiso 1 1 calc R . .
C41 C 0.2780(3) 0.3866(3) 0.7086(3) 0.0323(8) Uani 1 1 d . . .
C42 C 0.2728(3) 0.3438(3) 0.6349(3) 0.0420(10) Uani 1 1 d . . .
H42A H 0.3462 0.3381 0.5879 0.063 Uiso 1 1 calc R . .
H42B H 0.2197 0.3893 0.6058 0.063 Uiso 1 1 calc R . .
H42C H 0.2489 0.2760 0.6624 0.063 Uiso 1 1 calc R . .
N8 N 0.3774(2) 0.4106(2) 0.69804(19) 0.0296(7) Uani 1 1 d . . .
S1 S 0.69035(9) 0.77061(8) 0.57039(8) 0.0447(3) Uani 1 1 d . . .
O3 O 0.5980(2) 0.7160(2) 0.6085(2) 0.0594(9) Uani 1 1 d . . .
O4 O 0.6662(3) 0.8772(2) 0.5343(2) 0.0662(9) Uani 1 1 d . . .
O5 O 0.7872(2) 0.7192(3) 0.5143(2) 0.0659(10) Uani 1 1 d . . .
C43 C 0.7321(4) 0.7674(3) 0.6671(3) 0.0478(11) Uani 1 1 d . . .
F1 F 0.8182(2) 0.8145(2) 0.6427(2) 0.0787(9) Uani 1 1 d . . .
F2 F 0.6494(3) 0.8096(2) 0.7310(2) 0.0904(10) Uani 1 1 d . . .
F3 F 0.7562(3) 0.6703(2) 0.7095(2) 0.1019(11) Uani 1 1 d . . .
S2 S 0.81720(8) 0.40437(7) 0.90612(7) 0.0362(2) Uani 1 1 d . . .
O6 O 0.9177(2) 0.3334(2) 0.8885(2) 0.0495(7) Uani 1 1 d . . .
O7 O 0.7526(2) 0.3943(2) 1.00215(18) 0.0482(7) Uani 1 1 d . . .
O8 O 0.7554(3) 0.4211(3) 0.8453(2) 0.0659(9) Uani 1 1 d . . .
C44 C 0.8696(3) 0.5255(3) 0.8786(3) 0.0401(10) Uani 1 1 d . . .
F4 F 0.7869(2) 0.60293(18) 0.8918(2) 0.0628(7) Uani 1 1 d . . .
F5 F 0.9288(2) 0.5216(2) 0.9309(2) 0.0633(7) Uani 1 1 d . . .
F6 F 0.9333(2) 0.5495(2) 0.79040(18) 0.0709(8) Uani 1 1 d . . .
C45 C 0.5178(4) 0.6156(4) 0.9010(4) 0.0678(14) Uani 1 1 d . . .
H45A H 0.4609 0.6586 0.8752 0.102 Uiso 1 1 calc R . .
H45B H 0.4959 0.5474 0.9321 0.102 Uiso 1 1 calc R . .
H45C H 0.5885 0.6099 0.8509 0.102 Uiso 1 1 calc R . .
C46 C 0.5296(3) 0.6614(3) 0.9674(3) 0.0476(11) Uani 1 1 d . . .
N9 N 0.5382(3) 0.6949(4) 1.0196(3) 0.0698(12) Uani 1 1 d . . .

loop_
_atom_site_aniso_label
_atom_site_aniso_U_11
_atom_site_aniso_U_22
_atom_site_aniso_U_33
_atom_site_aniso_U_23
_atom_site_aniso_U_13
_atom_site_aniso_U_12
Fe1 0.0323(3) 0.0242(3) 0.0293(3) -0.0046(2) -0.0129(2) -0.0066(2)
O1 0.0345(14) 0.0315(14) 0.0311(13) -0.0118(11) -0.0177(11) -0.0013(11)
N1 0.0439(19) 0.0275(16) 0.0306(17) -0.0047(13) -0.0188(15) -0.0072(14)
C1 0.049(2) 0.028(2) 0.040(2) -0.0112(17) -0.023(2) 0.0033(17)
C2 0.048(2) 0.033(2) 0.028(2) -0.0054(17) -0.0214(18) 0.0039(18)
C3 0.051(3) 0.043(2) 0.037(2) -0.011(2) -0.019(2) 0.009(2)
C4 0.047(3) 0.067(3) 0.044(3) -0.016(2) -0.010(2) 0.013(2)
C5 0.036(2) 0.067(3) 0.043(3) -0.005(2) -0.003(2) -0.004(2)
C6 0.033(2) 0.046(2) 0.035(2) -0.0042(19) -0.0114(18) -0.0063(18)
C7 0.035(2) 0.054(3) 0.056(3) -0.003(2) -0.009(2) -0.014(2)
N2 0.0358(18) 0.0312(17) 0.0300(17) -0.0052(14) -0.0139(14) -0.0015(14)
C8 0.054(3) 0.033(2) 0.042(2) -0.0089(18) -0.030(2) -0.0078(18)
C9 0.035(2) 0.032(2) 0.034(2) -0.0065(17) -0.0194(17) -0.0003(16)
C10 0.049(3) 0.046(3) 0.042(2) -0.019(2) -0.021(2) 0.003(2)
C11 0.060(3) 0.064(3) 0.029(2) -0.015(2) -0.005(2) -0.009(2)
C12 0.051(3) 0.055(3) 0.033(2) 0.001(2) -0.011(2) -0.012(2)
C13 0.033(2) 0.034(2) 0.036(2) 0.0026(17) -0.0159(18) -0.0052(16)
C14 0.047(2) 0.031(2) 0.040(2) 0.0053(18) -0.0146(19) -0.0128(18)
N3 0.0347(17) 0.0316(17) 0.0288(16) -0.0029(14) -0.0150(14) -0.0041(13)
C15 0.049(2) 0.028(2) 0.038(2) 0.0006(17) -0.0199(19) -0.0145(18)
C16 0.039(2) 0.038(2) 0.043(2) -0.0019(18) -0.0202(19) -0.0146(18)
C17 0.042(3) 0.049(3) 0.083(4) 0.001(3) -0.024(2) -0.020(2)
C18 0.029(3) 0.073(4) 0.111(5) 0.001(3) -0.012(3) -0.021(2)
C19 0.028(2) 0.053(3) 0.084(4) -0.003(3) -0.010(2) -0.006(2)
C20 0.032(2) 0.040(2) 0.045(2) -0.0049(19) -0.0194(19) -0.0042(18)
C21 0.036(2) 0.040(2) 0.052(3) -0.011(2) -0.019(2) 0.0031(18)
N4 0.0318(17) 0.0328(18) 0.0366(18) -0.0024(14) -0.0150(14) -0.0105(14)
Fe2 0.0266(3) 0.0247(3) 0.0247(3) -0.0076(2) -0.0098(2) -0.0028(2)
O2 0.0237(12) 0.0240(13) 0.0317(13) 0.0108(10) -0.0148(11) -0.0022(10)
N5 0.0289(16) 0.0228(15) 0.0261(16) -0.0073(12) -0.0096(13) -0.0041(12)
C22 0.042(2) 0.030(2) 0.036(2) -0.0041(17) -0.0215(18) -0.0112(17)
C23 0.031(2) 0.0239(19) 0.034(2) 0.0006(16) -0.0135(17) -0.0062(15)
C24 0.037(2) 0.037(2) 0.057(3) 0.004(2) -0.026(2) -0.0113(18)
C25 0.028(2) 0.040(2) 0.070(3) -0.007(2) -0.009(2) -0.0032(18)
C26 0.032(2) 0.040(2) 0.050(3) -0.011(2) -0.001(2) -0.0046(18)
C27 0.031(2) 0.027(2) 0.034(2) -0.0031(16) -0.0051(17) -0.0011(16)
C28 0.046(2) 0.041(2) 0.035(2) -0.0109(19) -0.0102(19) 0.0022(19)
N6 0.0278(16) 0.0250(16) 0.0329(17) -0.0027(13) -0.0120(14) -0.0036(12)
C29 0.043(2) 0.028(2) 0.027(2) -0.0032(16) -0.0141(17) -0.0054(16)
C30 0.0297(19) 0.0253(19) 0.0261(19) -0.0041(15) -0.0067(16) -0.0055(15)
C31 0.038(2) 0.039(2) 0.047(2) -0.0112(19) -0.0254(19) 0.0028(18)
C32 0.062(3) 0.033(2) 0.075(3) -0.014(2) -0.043(3) 0.011(2)
C33 0.056(3) 0.023(2) 0.056(3) -0.0125(19) -0.026(2) 0.0038(18)
C34 0.039(2) 0.030(2) 0.036(2) -0.0080(17) -0.0153(18) -0.0037(17)
C35 0.067(3) 0.033(2) 0.054(3) -0.018(2) -0.035(2) 0.002(2)
N7 0.0317(16) 0.0220(15) 0.0289(16) -0.0058(13) -0.0113(13) -0.0050(12)
C36 0.045(2) 0.031(2) 0.032(2) -0.0143(17) -0.0141(18) -0.0035(17)
C37 0.036(2) 0.0223(18) 0.0260(19) -0.0051(15) -0.0079(16) 0.0006(15)
C38 0.045(2) 0.037(2) 0.027(2) -0.0086(17) -0.0068(18) 0.0046(18)
C39 0.039(2) 0.049(3) 0.033(2) -0.005(2) 0.0031(19) 0.006(2)
C40 0.034(2) 0.042(2) 0.041(2) 0.002(2) -0.0048(19) -0.0058(18)
C41 0.031(2) 0.0254(19) 0.034(2) -0.0002(16) -0.0062(17) -0.0076(16)
C42 0.036(2) 0.044(2) 0.049(2) -0.008(2) -0.0112(19) -0.0169(18)
N8 0.0307(17) 0.0279(16) 0.0279(16) -0.0054(13) -0.0067(13) -0.0061(13)
S1 0.0393(6) 0.0353(6) 0.0650(7) -0.0138(5) -0.0211(5) -0.0056(5)
O3 0.0321(16) 0.0465(18) 0.100(3) -0.0253(18) -0.0157(16) -0.0053(13)
O4 0.088(2) 0.0353(17) 0.096(3) -0.0072(17) -0.058(2) -0.0100(16)
O5 0.0414(18) 0.087(2) 0.081(2) -0.053(2) -0.0078(17) -0.0079(17)
C43 0.060(3) 0.036(2) 0.052(3) -0.012(2) -0.026(2) 0.001(2)
F1 0.078(2) 0.088(2) 0.101(2) -0.0391(19) -0.0534(18) -0.0066(17)
F2 0.117(3) 0.085(2) 0.0587(18) -0.0279(17) -0.0035(19) -0.020(2)
F3 0.151(3) 0.066(2) 0.098(3) 0.0037(18) -0.079(2) 0.001(2)
S2 0.0396(6) 0.0390(6) 0.0327(5) -0.0084(4) -0.0144(4) -0.0059(4)
O6 0.0483(17) 0.0414(17) 0.0533(18) -0.0164(14) -0.0098(14) 0.0000(14)
O7 0.0461(17) 0.0527(18) 0.0362(16) -0.0065(14) -0.0021(13) -0.0124(14)
O8 0.085(2) 0.069(2) 0.067(2) -0.0099(18) -0.0521(19) -0.0157(19)
C44 0.030(2) 0.038(2) 0.045(3) -0.0051(19) -0.0090(19) -0.0016(18)
F4 0.0494(15) 0.0406(14) 0.091(2) -0.0173(14) -0.0185(14) 0.0036(12)
F5 0.0489(15) 0.0712(18) 0.088(2) -0.0324(16) -0.0297(15) -0.0111(13)
F6 0.0675(18) 0.0634(18) 0.0509(16) 0.0042(14) 0.0055(14) -0.0149(14)
C45 0.059(3) 0.093(4) 0.070(3) -0.039(3) -0.021(3) -0.019(3)
C46 0.038(2) 0.055(3) 0.049(3) -0.017(2) -0.009(2) -0.005(2)
N9 0.060(3) 0.098(3) 0.065(3) -0.044(3) -0.017(2) -0.011(2)

loop_
_atom_type_symbol
_atom_type_description
_atom_type_scat_dispersion_real
_atom_type_scat_dispersion_imag
_atom_type_scat_source
C C 0.0033 0.0016 'International Tables Vol C Tables 4.2.6.8 and 6.1.1.4'
H H 0.0000 0.0000 'International Tables Vol C Tables 4.2.6.8 and 6.1.1.4'
N N 0.0061 0.0033 'International Tables Vol C Tables 4.2.6.8 and 6.1.1.4'
O O 0.0106 0.0060 'International Tables Vol C Tables 4.2.6.8 and 6.1.1.4'
F F 0.0171 0.0103 'International Tables Vol C Tables 4.2.6.8 and 6.1.1.4'
S S 0.1246 0.1234 'International Tables Vol C Tables 4.2.6.8 and 6.1.1.4'
Fe Fe 0.3463 0.8444 'International Tables Vol C Tables 4.2.6.8 and 6.1.1.4'

loop_
_geom_angle_atom_site_label_1
_geom_angle_atom_site_label_2
_geom_angle_atom_site_label_3
_geom_angle
_geom_angle_site_symmetry_1
_geom_angle_site_symmetry_3
_geom_angle_publ_flag
O1 Fe1 O1 81.18(10) . 2_757 ?
O1 Fe1 N1 170.07(10) . . ?
O1 Fe1 N1 88.89(10) 2_757 . ?
O1 Fe1 N4 104.59(10) . . ?
O1 Fe1 N4 88.58(10) 2_757 . ?
N1 Fe1 N4 74.53(11) . . ?
O1 Fe1 N2 105.08(10) . . ?
O1 Fe1 N2 94.20(9) 2_757 . ?
N1 Fe1 N2 75.94(11) . . ?
N4 Fe1 N2 150.28(11) . . ?
O1 Fe1 N3 112.28(10) . . ?
O1 Fe1 N3 165.82(9) 2_757 . ?
N1 Fe1 N3 77.65(10) . . ?
N4 Fe1 N3 92.08(10) . . ?
N2 Fe1 N3 78.32(10) . . ?
Fe1 O1 Fe1 98.82(10) . 2_757 ?
Fe1 O1 H1C 130.6 . . ?
Fe1 O1 H1C 130.6 2_757 . ?
C8 N1 C1 111.7(3) . . ?
C8 N1 C15 111.4(3) . . ?
C1 N1 C15 111.5(3) . . ?
C8 N1 Fe1 109.2(2) . . ?
C1 N1 Fe1 107.2(2) . . ?
C15 N1 Fe1 105.6(2) . . ?
N1 C1 C2 113.5(3) . . ?
N1 C1 H1A 108.9 . . ?
C2 C1 H1A 108.9 . . ?
N1 C1 H1B 108.9 . . ?
C2 C1 H1B 108.9 . . ?
H1A C1 H1B 107.7 . . ?
N2 C2 C3 122.4(4) . . ?
N2 C2 C1 117.2(3) . . ?
C3 C2 C1 120.4(4) . . ?
C4 C3 C2 119.3(4) . . ?
C4 C3 H3A 120.3 . . ?
C2 C3 H3A 120.3 . . ?
C3 C4 C5 118.7(4) . . ?
C3 C4 H4A 120.7 . . ?
C5 C4 H4A 120.7 . . ?
C4 C5 C6 120.4(4) . . ?
C4 C5 H5A 119.8 . . ?
C6 C5 H5A 119.8 . . ?
N2 C6 C5 121.1(4) . . ?
N2 C6 C7 118.1(3) . . ?
C5 C6 C7 120.8(4) . . ?
C6 C7 H7A 109.5 . . ?
C6 C7 H7B 109.5 . . ?
H7A C7 H7B 109.5 . . ?
C6 C7 H7C 109.5 . . ?
H7A C7 H7C 109.5 . . ?
H7B C7 H7C 109.5 . . ?
C2 N2 C6 118.1(3) . . ?
C2 N2 Fe1 112.3(2) . . ?
C6 N2 Fe1 129.5(3) . . ?
N1 C8 C9 113.6(3) . . ?
N1 C8 H8A 108.9 . . ?
C9 C8 H8A 108.9 . . ?
N1 C8 H8B 108.9 . . ?
C9 C8 H8B 108.9 . . ?
H8A C8 H8B 107.7 . . ?
N3 C9 C10 122.3(3) . . ?
N3 C9 C8 115.7(3) . . ?
C10 C9 C8 121.9(3) . . ?
C11 C10 C9 118.8(4) . . ?
C11 C10 H10A 120.6 . . ?
C9 C10 H10A 120.6 . . ?
C10 C11 C12 119.4(4) . . ?
C10 C11 H11A 120.3 . . ?
C12 C11 H11A 120.3 . . ?
C11 C12 C13 120.2(4) . . ?
C11 C12 H12A 119.9 . . ?
C13 C12 H12A 119.9 . . ?
N3 C13 C12 120.7(4) . . ?
N3 C13 C14 118.2(3) . . ?
C12 C13 C14 121.1(3) . . ?
C13 C14 H14A 109.5 . . ?
C13 C14 H14B 109.5 . . ?
H14A C14 H14B 109.5 . . ?
C13 C14 H14C 109.5 . . ?
H14A C14 H14C 109.5 . . ?
H14B C14 H14C 109.5 . . ?
C13 N3 C9 118.4(3) . . ?
C13 N3 Fe1 126.1(2) . . ?
C9 N3 Fe1 108.8(2) . . ?
N1 C15 C16 111.6(3) . . ?
N1 C15 H15A 109.3 . . ?
C16 C15 H15A 109.3 . . ?
N1 C15 H15B 109.3 . . ?
C16 C15 H15B 109.3 . . ?
H15A C15 H15B 108.0 . . ?
N4 C16 C17 122.7(4) . . ?
N4 C16 C15 117.0(3) . . ?
C17 C16 C15 120.2(4) . . ?
C16 C17 C18 118.3(4) . . ?
C16 C17 H17A 120.8 . . ?
C18 C17 H17A 120.8 . . ?
C19 C18 C17 118.8(4) . . ?
C19 C18 H18A 120.6 . . ?
C17 C18 H18A 120.6 . . ?
C18 C19 C20 120.3(4) . . ?
C18 C19 H19A 119.9 . . ?
C20 C19 H19A 119.9 . . ?
N4 C20 C19 120.8(4) . . ?
N4 C20 C21 118.0(3) . . ?
C19 C20 C21 121.2(4) . . ?
C20 C21 H21A 109.5 . . ?
C20 C21 H21B 109.5 . . ?
H21A C21 H21B 109.5 . . ?
C20 C21 H21C 109.5 . . ?
H21A C21 H21C 109.5 . . ?
H21B C21 H21C 109.5 . . ?
C16 N4 C20 119.0(3) . . ?
C16 N4 Fe1 112.1(2) . . ?
C20 N4 Fe1 128.5(2) . . ?
O2 Fe2 O2 81.25(10) . 2_666 ?
O2 Fe2 N5 170.90(10) . . ?
O2 Fe2 N5 89.73(9) 2_666 . ?
O2 Fe2 N8 106.43(10) . . ?
O2 Fe2 N8 88.02(9) 2_666 . ?
N5 Fe2 N8 74.24(10) . . ?
O2 Fe2 N7 110.75(10) . . ?
O2 Fe2 N7 167.77(9) 2_666 . ?
N5 Fe2 N7 78.21(10) . . ?
N8 Fe2 N7 90.67(10) . . ?
O2 Fe2 N6 104.15(10) . . ?
O2 Fe2 N6 95.44(9) 2_666 . ?
N5 Fe2 N6 75.38(10) . . ?
N8 Fe2 N6 149.40(11) . . ?
N7 Fe2 N6 79.62(10) . . ?
Fe2 O2 Fe2 98.75(10) . 2_666 ?
Fe2 O2 H2A 130.6 . . ?
Fe2 O2 H2A 130.6 2_666 . ?
C36 N5 C29 109.9(3) . . ?
C36 N5 C22 110.7(3) . . ?
C29 N5 C22 111.2(3) . . ?
C36 N5 Fe2 107.1(2) . . ?
C29 N5 Fe2 110.4(2) . . ?
C22 N5 Fe2 107.4(2) . . ?
N5 C22 C23 111.9(3) . . ?
N5 C22 H22A 109.2 . . ?
C23 C22 H22A 109.2 . . ?
N5 C22 H22B 109.2 . . ?
C23 C22 H22B 109.2 . . ?
H22A C22 H22B 107.9 . . ?
N6 C23 C24 122.6(4) . . ?
N6 C23 C22 116.9(3) . . ?
C24 C23 C22 120.4(3) . . ?
C25 C24 C23 118.9(4) . . ?
C25 C24 H24A 120.6 . . ?
C23 C24 H24A 120.6 . . ?
C26 C25 C24 118.4(4) . . ?
C26 C25 H25A 120.8 . . ?
C24 C25 H25A 120.8 . . ?
C25 C26 C27 121.2(4) . . ?
C25 C26 H26A 119.4 . . ?
C27 C26 H26A 119.4 . . ?
N6 C27 C26 120.7(4) . . ?
N6 C27 C28 118.3(3) . . ?
C26 C27 C28 121.0(4) . . ?
C27 C28 H28A 109.5 . . ?
C27 C28 H28B 109.5 . . ?
H28A C28 H28B 109.5 . . ?
C27 C28 H28C 109.5 . . ?
H28A C28 H28C 109.5 . . ?
H28B C28 H28C 109.5 . . ?
C23 N6 C27 118.2(3) . . ?
C23 N6 Fe2 111.5(2) . . ?
C27 N6 Fe2 129.9(2) . . ?
N5 C29 C30 114.3(3) . . ?
N5 C29 H29A 108.7 . . ?
C30 C29 H29A 108.7 . . ?
N5 C29 H29B 108.7 . . ?
C30 C29 H29B 108.7 . . ?
H29A C29 H29B 107.6 . . ?
N7 C30 C31 122.8(3) . . ?
N7 C30 C29 117.2(3) . . ?
C31 C30 C29 119.7(3) . . ?
C32 C31 C30 118.7(4) . . ?
C32 C31 H31A 120.6 . . ?
C30 C31 H31A 120.6 . . ?
C33 C32 C31 119.1(4) . . ?
C33 C32 H32A 120.4 . . ?
C31 C32 H32A 120.4 . . ?
C32 C33 C34 119.7(4) . . ?
C32 C33 H33A 120.1 . . ?
C34 C33 H33A 120.1 . . ?
N7 C34 C33 121.2(3) . . ?
N7 C34 C35 118.8(3) . . ?
C33 C34 C35 119.9(3) . . ?
C34 C35 H35A 109.5 . . ?
C34 C35 H35B 109.5 . . ?
H35A C35 H35B 109.5 . . ?
C34 C35 H35C 109.5 . . ?
H35A C35 H35C 109.5 . . ?
H35B C35 H35C 109.5 . . ?
C30 N7 C34 118.3(3) . . ?
C30 N7 Fe2 110.5(2) . . ?
C34 N7 Fe2 128.0(2) . . ?
N5 C36 C37 111.5(3) . . ?
N5 C36 H36A 109.3 . . ?
C37 C36 H36A 109.3 . . ?
N5 C36 H36B 109.3 . . ?
C37 C36 H36B 109.3 . . ?
H36A C36 H36B 108.0 . . ?
N8 C37 C38 123.1(3) . . ?
N8 C37 C36 116.3(3) . . ?
C38 C37 C36 120.6(3) . . ?
C37 C38 C39 118.5(4) . . ?
C37 C38 H38A 120.8 . . ?
C39 C38 H38A 120.8 . . ?
C38 C39 C40 119.5(4) . . ?
C38 C39 H39A 120.3 . . ?
C40 C39 H39A 120.3 . . ?
C41 C40 C39 119.3(4) . . ?
C41 C40 H40A 120.4 . . ?
C39 C40 H40A 120.4 . . ?
N8 C41 C40 121.7(4) . . ?
N8 C41 C42 117.1(3) . . ?
C40 C41 C42 121.2(3) . . ?
C41 C42 H42A 109.5 . . ?
C41 C42 H42B 109.5 . . ?
H42A C42 H42B 109.5 . . ?
C41 C42 H42C 109.5 . . ?
H42A C42 H42C 109.5 . . ?
H42B C42 H42C 109.5 . . ?
C37 N8 C41 118.0(3) . . ?
C37 N8 Fe2 112.7(2) . . ?
C41 N8 Fe2 129.1(2) . . ?
O3 S1 O4 115.12(19) . . ?
O3 S1 O5 113.66(19) . . ?
O4 S1 O5 115.7(2) . . ?
O3 S1 C43 105.7(2) . . ?
O4 S1 C43 102.65(19) . . ?
O5 S1 C43 101.7(2) . . ?
F1 C43 F3 108.7(4) . . ?
F1 C43 F2 107.9(4) . . ?
F3 C43 F2 106.0(4) . . ?
F1 C43 S1 113.1(3) . . ?
F3 C43 S1 109.6(3) . . ?
F2 C43 S1 111.3(3) . . ?
O8 S2 O7 115.1(2) . . ?
O8 S2 O6 116.11(19) . . ?
O7 S2 O6 114.48(18) . . ?
O8 S2 C44 104.35(19) . . ?
O7 S2 C44 101.83(18) . . ?
O6 S2 C44 102.17(17) . . ?
F5 C44 F6 107.8(3) . . ?
F5 C44 F4 107.7(3) . . ?
F6 C44 F4 106.8(3) . . ?
F5 C44 S2 111.2(3) . . ?
F6 C44 S2 111.5(3) . . ?
F4 C44 S2 111.5(3) . . ?
C46 C45 H45A 109.5 . . ?
C46 C45 H45B 109.5 . . ?
H45A C45 H45B 109.5 . . ?
C46 C45 H45C 109.5 . . ?
H45A C45 H45C 109.5 . . ?
H45B C45 H45C 109.5 . . ?
N9 C46 C45 178.7(6) . . ?

loop_
_geom_bond_atom_site_label_1
_geom_bond_atom_site_label_2
_geom_bond_distance
_geom_bond_site_symmetry_2
_geom_bond_publ_flag
Fe1 O1 1.995(2) . ?
Fe1 O1 2.182(2) 2_757 ?
Fe1 N1 2.230(3) . ?
Fe1 N4 2.282(3) . ?
Fe1 N2 2.306(3) . ?
Fe1 N3 2.333(3) . ?
O1 Fe1 2.182(2) 2_757 ?
O1 H1C 0.9500 . ?
N1 C8 1.474(4) . ?
N1 C1 1.474(5) . ?
N1 C15 1.475(5) . ?
C1 C2 1.496(5) . ?
C1 H1A 0.9900 . ?
C1 H1B 0.9900 . ?
C2 N2 1.347(5) . ?
C2 C3 1.391(5) . ?
C3 C4 1.368(6) . ?
C3 H3A 0.9500 . ?
C4 C5 1.374(6) . ?
C4 H4A 0.9500 . ?
C5 C6 1.385(6) . ?
C5 H5A 0.9500 . ?
C6 N2 1.357(5) . ?
C6 C7 1.492(6) . ?
C7 H7A 0.9800 . ?
C7 H7B 0.9800 . ?
C7 H7C 0.9800 . ?
C8 C9 1.494(5) . ?
C8 H8A 0.9900 . ?
C8 H8B 0.9900 . ?
C9 N3 1.356(4) . ?
C9 C10 1.383(5) . ?
C10 C11 1.366(6) . ?
C10 H10A 0.9500 . ?
C11 C12 1.369(6) . ?
C11 H11A 0.9500 . ?
C12 C13 1.389(5) . ?
C12 H12A 0.9500 . ?
C13 N3 1.349(4) . ?
C13 C14 1.497(5) . ?
C14 H14A 0.9800 . ?
C14 H14B 0.9800 . ?
C14 H14C 0.9800 . ?
C15 C16 1.498(5) . ?
C15 H15A 0.9900 . ?
C15 H15B 0.9900 . ?
C16 N4 1.343(5) . ?
C16 C17 1.372(6) . ?
C17 C18 1.396(7) . ?
C17 H17A 0.9500 . ?
C18 C19 1.373(7) . ?
C18 H18A 0.9500 . ?
C19 C20 1.378(5) . ?
C19 H19A 0.9500 . ?
C20 N4 1.351(5) . ?
C20 C21 1.491(5) . ?
C21 H21A 0.9800 . ?
C21 H21B 0.9800 . ?
C21 H21C 0.9800 . ?
Fe2 O2 2.032(2) . ?
Fe2 O2 2.208(2) 2_666 ?
Fe2 N5 2.213(3) . ?
Fe2 N8 2.287(3) . ?
Fe2 N7 2.307(3) . ?
Fe2 N6 2.336(3) . ?
O2 Fe2 2.208(2) 2_666 ?
O2 H2A 0.9500 . ?
N5 C36 1.466(4) . ?
N5 C29 1.481(4) . ?
N5 C22 1.485(4) . ?
C22 C23 1.487(5) . ?
C22 H22A 0.9900 . ?
C22 H22B 0.9900 . ?
C23 N6 1.345(4) . ?
C23 C24 1.393(5) . ?
C24 C25 1.375(6) . ?
C24 H24A 0.9500 . ?
C25 C26 1.362(6) . ?
C25 H25A 0.9500 . ?
C26 C27 1.387(5) . ?
C26 H26A 0.9500 . ?
C27 N6 1.353(4) . ?
C27 C28 1.492(5) . ?
C28 H28A 0.9800 . ?
C28 H28B 0.9800 . ?
C28 H28C 0.9800 . ?
C29 C30 1.506(5) . ?
C29 H29A 0.9900 . ?
C29 H29B 0.9900 . ?
C30 N7 1.347(4) . ?
C30 C31 1.383(5) . ?
C31 C32 1.379(5) . ?
C31 H31A 0.9500 . ?
C32 C33 1.375(6) . ?
C32 H32A 0.9500 . ?
C33 C34 1.393(5) . ?
C33 H33A 0.9500 . ?
C34 N7 1.351(4) . ?
C34 C35 1.495(5) . ?
C35 H35A 0.9800 . ?
C35 H35B 0.9800 . ?
C35 H35C 0.9800 . ?
C36 C37 1.500(5) . ?
C36 H36A 0.9900 . ?
C36 H36B 0.9900 . ?
C37 N8 1.345(4) . ?
C37 C38 1.376(5) . ?
C38 C39 1.377(6) . ?
C38 H38A 0.9500 . ?
C39 C40 1.382(6) . ?
C39 H39A 0.9500 . ?
C40 C41 1.377(5) . ?
C40 H40A 0.9500 . ?
C41 N8 1.359(4) . ?
C41 C42 1.492(5) . ?
C42 H42A 0.9800 . ?
C42 H42B 0.9800 . ?
C42 H42C 0.9800 . ?
S1 O3 1.420(3) . ?
S1 O4 1.422(3) . ?
S1 O5 1.425(3) . ?
S1 C43 1.806(4) . ?
C43 F1 1.312(5) . ?
C43 F3 1.336(5) . ?
C43 F2 1.340(5) . ?
S2 O8 1.421(3) . ?
S2 O7 1.433(3) . ?
S2 O6 1.439(3) . ?
S2 C44 1.829(4) . ?
C44 F5 1.320(4) . ?
C44 F6 1.332(4) . ?
C44 F4 1.338(4) . ?
C45 C46 1.454(6) . ?
C45 H45A 0.9800 . ?
C45 H45B 0.9800 . ?
C45 H45C 0.9800 . ?
C46 N9 1.115(5) . ?

loop_
_geom_torsion_atom_site_label_1
_geom_torsion_atom_site_label_2
_geom_torsion_atom_site_label_3
_geom_torsion_atom_site_label_4
_geom_torsion
_geom_torsion_site_symmetry_1
_geom_torsion_site_symmetry_2
_geom_torsion_site_symmetry_3
_geom_torsion_site_symmetry_4
_geom_torsion_publ_flag
O1 Fe1 O1 Fe1 0.0 2_757 . . 2_757 ?
N1 Fe1 O1 Fe1 2.6(6) . . . 2_757 ?
N4 Fe1 O1 Fe1 86.20(11) . . . 2_757 ?
N2 Fe1 O1 Fe1 -92.01(10) . . . 2_757 ?
N3 Fe1 O1 Fe1 -175.33(9) . . . 2_757 ?
O1 Fe1 N1 C8 170.2(5) . . . . ?
O1 Fe1 N1 C8 172.8(2) 2_757 . . . ?
N4 Fe1 N1 C8 84.0(2) . . . . ?
N2 Fe1 N1 C8 -92.6(2) . . . . ?
N3 Fe1 N1 C8 -11.7(2) . . . . ?
O1 Fe1 N1 C1 -68.7(7) . . . . ?
O1 Fe1 N1 C1 -66.1(2) 2_757 . . . ?
N4 Fe1 N1 C1 -154.9(2) . . . . ?
N2 Fe1 N1 C1 28.5(2) . . . . ?
N3 Fe1 N1 C1 109.4(2) . . . . ?
O1 Fe1 N1 C15 50.3(7) . . . . ?
O1 Fe1 N1 C15 52.9(2) 2_757 . . . ?
N4 Fe1 N1 C15 -35.9(2) . . . . ?
N2 Fe1 N1 C15 147.6(2) . . . . ?
N3 Fe1 N1 C15 -131.6(2) . . . . ?
C8 N1 C1 C2 78.4(4) . . . . ?
C15 N1 C1 C2 -156.4(3) . . . . ?
Fe1 N1 C1 C2 -41.2(3) . . . . ?
N1 C1 C2 N2 31.7(5) . . . . ?
N1 C1 C2 C3 -151.0(3) . . . . ?
N2 C2 C3 C4 -0.1(6) . . . . ?
C1 C2 C3 C4 -177.3(4) . . . . ?
C2 C3 C4 C5 -0.3(6) . . . . ?
C3 C4 C5 C6 0.1(7) . . . . ?
C4 C5 C6 N2 0.4(6) . . . . ?
C4 C5 C6 C7 -177.3(4) . . . . ?
C3 C2 N2 C6 0.7(5) . . . . ?
C1 C2 N2 C6 177.9(3) . . . . ?
C3 C2 N2 Fe1 178.1(3) . . . . ?
C1 C2 N2 Fe1 -4.6(4) . . . . ?
C5 C6 N2 C2 -0.8(5) . . . . ?
C7 C6 N2 C2 177.0(3) . . . . ?
C5 C6 N2 Fe1 -177.8(3) . . . . ?
C7 C6 N2 Fe1 0.1(5) . . . . ?
O1 Fe1 N2 C2 156.0(2) . . . . ?
O1 Fe1 N2 C2 74.0(2) 2_757 . . . ?
N1 Fe1 N2 C2 -13.8(2) . . . . ?
N4 Fe1 N2 C2 -20.5(4) . . . . ?
N3 Fe1 N2 C2 -93.8(2) . . . . ?
O1 Fe1 N2 C6 -27.0(3) . . . . ?
O1 Fe1 N2 C6 -108.9(3) 2_757 . . . ?
N1 Fe1 N2 C6 163.2(3) . . . . ?
N4 Fe1 N2 C6 156.5(3) . . . . ?
N3 Fe1 N2 C6 83.2(3) . . . . ?
C1 N1 C8 C9 -85.8(4) . . . . ?
C15 N1 C8 C9 148.9(3) . . . . ?
Fe1 N1 C8 C9 32.6(4) . . . . ?
N1 C8 C9 N3 -46.6(4) . . . . ?
N1 C8 C9 C10 136.3(4) . . . . ?
N3 C9 C10 C11 -0.3(6) . . . . ?
C8 C9 C10 C11 176.6(4) . . . . ?
C9 C10 C11 C12 -2.4(6) . . . . ?
C10 C11 C12 C13 2.0(7) . . . . ?
C11 C12 C13 N3 1.2(6) . . . . ?
C11 C12 C13 C14 -178.5(4) . . . . ?
C12 C13 N3 C9 -3.8(5) . . . . ?
C14 C13 N3 C9 175.8(3) . . . . ?
C12 C13 N3 Fe1 144.4(3) . . . . ?
C14 C13 N3 Fe1 -36.0(4) . . . . ?
C10 C9 N3 C13 3.4(5) . . . . ?
C8 C9 N3 C13 -173.6(3) . . . . ?
C10 C9 N3 Fe1 -149.9(3) . . . . ?
C8 C9 N3 Fe1 33.1(4) . . . . ?
O1 Fe1 N3 C13 17.8(3) . . . . ?
O1 Fe1 N3 C13 -143.1(4) 2_757 . . . ?
N1 Fe1 N3 C13 -161.9(3) . . . . ?
N4 Fe1 N3 C13 124.5(3) . . . . ?
N2 Fe1 N3 C13 -83.9(3) . . . . ?
O1 Fe1 N3 C9 168.5(2) . . . . ?
O1 Fe1 N3 C9 7.6(5) 2_757 . . . ?
N1 Fe1 N3 C9 -11.2(2) . . . . ?
N4 Fe1 N3 C9 -84.8(2) . . . . ?
N2 Fe1 N3 C9 66.8(2) . . . . ?
C8 N1 C15 C16 -72.3(4) . . . . ?
C1 N1 C15 C16 162.3(3) . . . . ?
Fe1 N1 C15 C16 46.1(3) . . . . ?
N1 C15 C16 N4 -28.9(5) . . . . ?
N1 C15 C16 C17 153.4(4) . . . . ?
N4 C16 C17 C18 -0.7(7) . . . . ?
C15 C16 C17 C18 176.9(4) . . . . ?
C16 C17 C18 C19 2.1(8) . . . . ?
C17 C18 C19 C20 -2.2(8) . . . . ?
C18 C19 C20 N4 0.9(7) . . . . ?
C18 C19 C20 C21 179.9(5) . . . . ?
C17 C16 N4 C20 -0.6(6) . . . . ?
C15 C16 N4 C20 -178.2(3) . . . . ?
C17 C16 N4 Fe1 173.4(3) . . . . ?
C15 C16 N4 Fe1 -4.3(4) . . . . ?
C19 C20 N4 C16 0.5(6) . . . . ?
C21 C20 N4 C16 -178.5(3) . . . . ?
C19 C20 N4 Fe1 -172.4(3) . . . . ?
C21 C20 N4 Fe1 8.6(5) . . . . ?
O1 Fe1 N4 C16 -146.8(2) . . . . ?
O1 Fe1 N4 C16 -66.3(3) 2_757 . . . ?
N1 Fe1 N4 C16 22.9(2) . . . . ?
N2 Fe1 N4 C16 29.7(4) . . . . ?
N3 Fe1 N4 C16 99.5(3) . . . . ?
O1 Fe1 N4 C20 26.4(3) . . . . ?
O1 Fe1 N4 C20 106.9(3) 2_757 . . . ?
N1 Fe1 N4 C20 -163.8(3) . . . . ?
N2 Fe1 N4 C20 -157.1(3) . . . . ?
N3 Fe1 N4 C20 -87.3(3) . . . . ?
O2 Fe2 O2 Fe2 0.0 2_666 . . 2_666 ?
N5 Fe2 O2 Fe2 -7.6(6) . . . 2_666 ?
N8 Fe2 O2 Fe2 85.31(10) . . . 2_666 ?
N7 Fe2 O2 Fe2 -177.53(9) . . . 2_666 ?
N6 Fe2 O2 Fe2 -93.45(10) . . . 2_666 ?
O2 Fe2 N5 C36 60.6(7) . . . . ?
O2 Fe2 N5 C36 53.0(2) 2_666 . . . ?
N8 Fe2 N5 C36 -35.0(2) . . . . ?
N7 Fe2 N5 C36 -129.1(2) . . . . ?
N6 Fe2 N5 C36 148.7(2) . . . . ?
O2 Fe2 N5 C29 -179.8(5) . . . . ?
O2 Fe2 N5 C29 172.7(2) 2_666 . . . ?
N8 Fe2 N5 C29 84.7(2) . . . . ?
N7 Fe2 N5 C29 -9.4(2) . . . . ?
N6 Fe2 N5 C29 -91.6(2) . . . . ?
O2 Fe2 N5 C22 -58.4(7) . . . . ?
O2 Fe2 N5 C22 -65.9(2) 2_666 . . . ?
N8 Fe2 N5 C22 -154.0(2) . . . . ?
N7 Fe2 N5 C22 112.0(2) . . . . ?
N6 Fe2 N5 C22 29.8(2) . . . . ?
C36 N5 C22 C23 -162.1(3) . . . . ?
C29 N5 C22 C23 75.3(3) . . . . ?
Fe2 N5 C22 C23 -45.5(3) . . . . ?
N5 C22 C23 N6 37.9(4) . . . . ?
N5 C22 C23 C24 -145.1(3) . . . . ?
N6 C23 C24 C25 1.6(6) . . . . ?
C22 C23 C24 C25 -175.1(3) . . . . ?
C23 C24 C25 C26 -0.5(6) . . . . ?
C24 C25 C26 C27 -1.4(6) . . . . ?
C25 C26 C27 N6 2.3(6) . . . . ?
C25 C26 C27 C28 -178.0(4) . . . . ?
C24 C23 N6 C27 -0.8(5) . . . . ?
C22 C23 N6 C27 176.1(3) . . . . ?
C24 C23 N6 Fe2 173.2(3) . . . . ?
C22 C23 N6 Fe2 -9.9(4) . . . . ?
C26 C27 N6 C23 -1.1(5) . . . . ?
C28 C27 N6 C23 179.1(3) . . . . ?
C26 C27 N6 Fe2 -173.9(3) . . . . ?
C28 C27 N6 Fe2 6.4(5) . . . . ?
O2 Fe2 N6 C23 158.9(2) . . . . ?
O2 Fe2 N6 C23 76.6(2) 2_666 . . . ?
N5 Fe2 N6 C23 -11.7(2) . . . . ?
N8 Fe2 N6 C23 -18.8(3) . . . . ?
N7 Fe2 N6 C23 -92.1(2) . . . . ?
O2 Fe2 N6 C27 -28.0(3) . . . . ?
O2 Fe2 N6 C27 -110.4(3) 2_666 . . . ?
N5 Fe2 N6 C27 161.3(3) . . . . ?
N8 Fe2 N6 C27 154.3(3) . . . . ?
N7 Fe2 N6 C27 80.9(3) . . . . ?
C36 N5 C29 C30 143.8(3) . . . . ?
C22 N5 C29 C30 -93.2(3) . . . . ?
Fe2 N5 C29 C30 25.9(4) . . . . ?
N5 C29 C30 N7 -36.9(4) . . . . ?
N5 C29 C30 C31 149.1(3) . . . . ?
N7 C30 C31 C32 -1.3(6) . . . . ?
C29 C30 C31 C32 172.3(4) . . . . ?
C30 C31 C32 C33 -0.2(6) . . . . ?
C31 C32 C33 C34 1.0(7) . . . . ?
C32 C33 C34 N7 -0.3(6) . . . . ?
C32 C33 C34 C35 -178.4(4) . . . . ?
C31 C30 N7 C34 2.0(5) . . . . ?
C29 C30 N7 C34 -171.8(3) . . . . ?
C31 C30 N7 Fe2 -159.6(3) . . . . ?
C29 C30 N7 Fe2 26.6(4) . . . . ?
C33 C34 N7 C30 -1.1(5) . . . . ?
C35 C34 N7 C30 176.9(3) . . . . ?
C33 C34 N7 Fe2 156.8(3) . . . . ?
C35 C34 N7 Fe2 -25.2(5) . . . . ?
O2 Fe2 N7 C30 169.3(2) . . . . ?
O2 Fe2 N7 C30 0.9(6) 2_666 . . . ?
N5 Fe2 N7 C30 -9.1(2) . . . . ?
N8 Fe2 N7 C30 -82.8(2) . . . . ?
N6 Fe2 N7 C30 68.0(2) . . . . ?
O2 Fe2 N7 C34 10.0(3) . . . . ?
O2 Fe2 N7 C34 -158.4(4) 2_666 . . . ?
N5 Fe2 N7 C34 -168.4(3) . . . . ?
N8 Fe2 N7 C34 117.9(3) . . . . ?
N6 Fe2 N7 C34 -91.3(3) . . . . ?
C29 N5 C36 C37 -74.1(4) . . . . ?
C22 N5 C36 C37 162.6(3) . . . . ?
Fe2 N5 C36 C37 45.8(3) . . . . ?
N5 C36 C37 N8 -29.4(4) . . . . ?
N5 C36 C37 C38 152.4(3) . . . . ?
N8 C37 C38 C39 -2.3(6) . . . . ?
C36 C37 C38 C39 175.7(3) . . . . ?
C37 C38 C39 C40 2.5(6) . . . . ?
C38 C39 C40 C41 -1.5(6) . . . . ?
C39 C40 C41 N8 0.2(6) . . . . ?
C39 C40 C41 C42 -179.2(4) . . . . ?
C38 C37 N8 C41 1.0(5) . . . . ?
C36 C37 N8 C41 -177.1(3) . . . . ?
C38 C37 N8 Fe2 175.8(3) . . . . ?
C36 C37 N8 Fe2 -2.4(4) . . . . ?
C40 C41 N8 C37 0.1(5) . . . . ?
C42 C41 N8 C37 179.5(3) . . . . ?
C40 C41 N8 Fe2 -173.7(3) . . . . ?
C42 C41 N8 Fe2 5.7(5) . . . . ?
O2 Fe2 N8 C37 -149.4(2) . . . . ?
O2 Fe2 N8 C37 -69.2(2) 2_666 . . . ?
N5 Fe2 N8 C37 21.1(2) . . . . ?
N7 Fe2 N8 C37 98.7(2) . . . . ?
N6 Fe2 N8 C37 28.2(3) . . . . ?
O2 Fe2 N8 C41 24.6(3) . . . . ?
O2 Fe2 N8 C41 104.9(3) 2_666 . . . ?
N5 Fe2 N8 C41 -164.9(3) . . . . ?
N7 Fe2 N8 C41 -87.3(3) . . . . ?
N6 Fe2 N8 C41 -157.8(3) . . . . ?
O3 S1 C43 F1 179.5(3) . . . . ?
O4 S1 C43 F1 -59.5(4) . . . . ?
O5 S1 C43 F1 60.5(3) . . . . ?
O3 S1 C43 F3 58.1(4) . . . . ?
O4 S1 C43 F3 179.1(3) . . . . ?
O5 S1 C43 F3 -60.9(4) . . . . ?
O3 S1 C43 F2 -58.8(3) . . . . ?
O4 S1 C43 F2 62.2(4) . . . . ?
O5 S1 C43 F2 -177.7(3) . . . . ?
O8 S2 C44 F5 179.6(3) . . . . ?
O7 S2 C44 F5 59.5(3) . . . . ?
O6 S2 C44 F5 -59.1(3) . . . . ?
O8 S2 C44 F6 -60.0(3) . . . . ?
O7 S2 C44 F6 179.9(3) . . . . ?
O6 S2 C44 F6 61.3(3) . . . . ?
O8 S2 C44 F4 59.3(3) . . . . ?
O7 S2 C44 F4 -60.8(3) . . . . ?
O6 S2 C44 F4 -179.4(3) . . . . ?
